data_4034372
loop_
_publ_author_name
'Mehta, Saurabh'
'Brahmchari, Dhirendra'

_publ_section_title
;
 Phosphazene Superbase-Mediated Regio- and Stereoselective
 Iodoaminocyclization of 2-(1-Alkynyl)benzamides for the Synthesis of
 Isoindolin-1-ones.
;
_journal_issue 9
_journal_name_full 'The Journal of organic chemistry'
_journal_page_first 5492
_journal_page_last 5503
_journal_paper_doi 10.1021/acs.joc.9b00452
_journal_volume 84
_journal_year 2019
_chemical_formula_moiety 'C15 H9 N O'
_chemical_formula_sum 'C15 H9 N O'
_chemical_formula_weight 219.23
_space_group_crystal_system monoclinic
_space_group_IT_number 14
_space_group_name_Hall '-P 2yn'
_space_group_name_H-M_alt 'P 1 21/n 1'
_atom_sites_solution_hydrogens mixed
_audit_creation_method SHELXL-2014/7
_cell_angle_alpha 90
_cell_angle_beta 96.720(6)
_cell_angle_gamma 90
_cell_formula_units_Z 4
_cell_length_a 9.3645(6)
_cell_length_b 6.7110(5)
_cell_length_c 17.1210(10)
_cell_measurement_reflns_used 1302
_cell_measurement_temperature 293(2)
_cell_measurement_theta_max 24.63
_cell_measurement_theta_min 3.83
_cell_volume 1068.58(12)
_computing_cell_refinement 'CrysAlisPro 1.171.38.46 (Rigaku OD, 2015)'
_computing_data_collection 'CrysAlisPro 1.171.38.46 (Rigaku OD, 2015)'
_computing_data_reduction 'CrysAlisPro 1.171.38.46 (Rigaku OD, 2015)'
_computing_molecular_graphics 'ORTEP3 (Farrugia, 1997) and Mercury (Bruno et al., 2002)'
_computing_publication_material 'SHELXL-2014/7 (Sheldrick, 2014)'
_computing_structure_refinement 'SHELXL-2014/7 (Sheldrick, 2014)'
_computing_structure_solution 'SHELXT-2014/4 (Sheldrick, 2014)'
_diffrn_ambient_temperature 293(2)
_diffrn_detector 'CCD plate'
_diffrn_detector_area_resol_mean 15.9853
_diffrn_detector_type Sapphire3
_diffrn_measured_fraction_theta_full 0.998
_diffrn_measured_fraction_theta_max 0.998
_diffrn_measurement_device 'four-circle diffractometer'
_diffrn_measurement_device_type 'Xcalibur, Sapphire3'
_diffrn_radiation_monochromator graphite
_diffrn_radiation_type MoK\a
_diffrn_radiation_wavelength 0.71073
_diffrn_reflns_av_R_equivalents 0.0641
_diffrn_reflns_av_unetI/netI 0.0634
_diffrn_reflns_Laue_measured_fraction_full 0.998
_diffrn_reflns_Laue_measured_fraction_max 0.998
_diffrn_reflns_limit_h_max 11
_diffrn_reflns_limit_h_min -11
_diffrn_reflns_limit_k_max 7
_diffrn_reflns_limit_k_min -7
_diffrn_reflns_limit_l_max 20
_diffrn_reflns_limit_l_min -20
_diffrn_reflns_number 12321
_diffrn_reflns_point_group_measured_fraction_full 0.998
_diffrn_reflns_point_group_measured_fraction_max 0.998
_diffrn_reflns_theta_full 24.980
_diffrn_reflns_theta_max 24.980
_diffrn_reflns_theta_min 3.744
_diffrn_source 'fine-focus sealed X-ray tube'
_diffrn_source_type 'Enhance (Mo) X-ray Source'
_exptl_absorpt_coefficient_mu 0.086
_exptl_absorpt_correction_T_max 1.0
_exptl_absorpt_correction_T_min 0.938
_exptl_absorpt_correction_type multi-scan
_exptl_absorpt_process_details
;
CrysAlisPro 1.171.38.46 (Rigaku Oxford Diffraction, 2015)
Empirical absorption correction using spherical harmonics,
 implemented in SCALE3 ABSPACK scaling algorithm.
;
_exptl_crystal_colour colourless
_exptl_crystal_density_diffrn 1.363
_exptl_crystal_description block
_exptl_crystal_F_000 456
_exptl_crystal_size_max 0.250
_exptl_crystal_size_mid 0.200
_exptl_crystal_size_min 0.200
_refine_diff_density_max 0.197
_refine_diff_density_min -0.154
_refine_diff_density_rms 0.042
_refine_ls_extinction_coef 0.0070(17)
_refine_ls_extinction_expression Fc^*^=kFc[1+0.001xFc^2^\l^3^/sin(2\q)]^-1/4^
_refine_ls_extinction_method 'SHELXL-2014/7 (Sheldrick 2014'
_refine_ls_goodness_of_fit_ref 1.063
_refine_ls_hydrogen_treatment mixed
_refine_ls_matrix_type full
_refine_ls_number_parameters 159
_refine_ls_number_reflns 1872
_refine_ls_number_restraints 0
_refine_ls_restrained_S_all 1.063
_refine_ls_R_factor_all 0.1052
_refine_ls_R_factor_gt 0.0528
_refine_ls_shift/su_max 0.000
_refine_ls_shift/su_mean 0.000
_refine_ls_structure_factor_coef Fsqd
_refine_ls_weighting_details 'w=1/[\s^2^(Fo^2^)+(0.0429P)^2^+0.0681P] where P=(Fo^2^+2Fc^2^)/3'
_refine_ls_weighting_scheme calc
_refine_ls_wR_factor_gt 0.1054
_refine_ls_wR_factor_ref 0.1377
_reflns_Friedel_coverage 0.000
_reflns_number_gt 1104
_reflns_number_total 1872
_reflns_threshold_expression 'I > 2\s(I)'
_cod_data_source_file jo9b00452_si_003.cif
_cod_data_source_block 292
_cod_original_sg_symbol_H-M 'P 21/n'
_cod_database_code 4034372
_shelx_shelxl_version_number 2014/7
_shelx_space_group_comment
;
The symmetry employed for this shelxl refinement is uniquely defined
by the following loop, which should always be used as a source of
symmetry information in preference to the above space-group names.
They are only intended as comments.
;
_shelx_estimated_absorpt_t_min 0.979
_shelx_estimated_absorpt_t_max 0.983

loop_
_space_group_symop_operation_xyz
'x, y, z'
'-x+1/2, y+1/2, -z+1/2'
'-x, -y, -z'
'x-1/2, -y-1/2, z-1/2'

loop_
_atom_site_label
_atom_site_type_symbol
_atom_site_fract_x
_atom_site_fract_y
_atom_site_fract_z
_atom_site_U_iso_or_equiv
_atom_site_adp_type
_atom_site_occupancy
_atom_site_site_symmetry_order
_atom_site_calc_flag
_atom_site_refinement_flags_posn
_atom_site_refinement_flags_adp
C1 C 0.6419(3) 0.5480(4) 0.57253(14) 0.0406(7) Uani 1 1 d . .
C2 C 0.7284(3) 0.3956(4) 0.55303(15) 0.0504(8) Uani 1 1 d . .
H2 H 0.7724 0.3994 0.5071 0.060 Uiso 1 1 calc R U
C3 C 0.7479(3) 0.2346(4) 0.60457(16) 0.0526(8) Uani 1 1 d . .
H3 H 0.8063 0.1297 0.5925 0.063 Uiso 1 1 calc R U
C4 C 0.6832(3) 0.2257(4) 0.67322(16) 0.0489(7) Uani 1 1 d . .
H4 H 0.6990 0.1154 0.7060 0.059 Uiso 1 1 calc R U
C5 C 0.5945(3) 0.3801(4) 0.69406(14) 0.0399(7) Uani 1 1 d . .
C6 C 0.5782(2) 0.5368(3) 0.64116(14) 0.0388(7) Uani 1 1 d . .
C7 C 0.4945(3) 0.7083(4) 0.65042(15) 0.0412(7) Uani 1 1 d . .
C8 C 0.4255(3) 0.7305(4) 0.71440(15) 0.0475(7) Uani 1 1 d . .
H8 H 0.3705 0.8435 0.7208 0.057 Uiso 1 1 calc R U
C9 C 0.4388(3) 0.5746(4) 0.77305(15) 0.0437(7) Uani 1 1 d . .
C10 C 0.5213(3) 0.3997(4) 0.76400(14) 0.0420(7) Uani 1 1 d . .
C11 C 0.5332(3) 0.2575(4) 0.82424(16) 0.0535(8) Uani 1 1 d . .
H11 H 0.5860 0.1422 0.8186 0.064 Uiso 1 1 calc R U
C12 C 0.4687(3) 0.2845(5) 0.89135(17) 0.0653(9) Uani 1 1 d . .
H12 H 0.4787 0.1885 0.9308 0.078 Uiso 1 1 calc R U
C13 C 0.3884(3) 0.4550(5) 0.90050(17) 0.0629(9) Uani 1 1 d . .
H13 H 0.3453 0.4736 0.9462 0.075 Uiso 1 1 calc R U
C14 C 0.3729(3) 0.5962(4) 0.84204(16) 0.0537(8) Uani 1 1 d . .
H14 H 0.3174 0.7087 0.8483 0.064 Uiso 1 1 calc R U
C15 C 0.5958(3) 0.7405(4) 0.53498(16) 0.0460(7) Uani 1 1 d . .
N1 N 0.5075(2) 0.8279(4) 0.58416(13) 0.0481(6) Uani 1 1 d . .
O1 O 0.6269(2) 0.8113(3) 0.47322(11) 0.0561(6) Uani 1 1 d . .
H1A H 0.465(3) 0.946(4) 0.5748(16) 0.077(10) Uiso 1 1 d . .

loop_
_atom_site_aniso_label
_atom_site_aniso_U_11
_atom_site_aniso_U_22
_atom_site_aniso_U_33
_atom_site_aniso_U_23
_atom_site_aniso_U_13
_atom_site_aniso_U_12
C1 0.0392(16) 0.0417(16) 0.0405(16) -0.0008(13) 0.0031(13) -0.0026(12)
C2 0.0471(18) 0.0617(19) 0.0429(17) -0.0077(15) 0.0075(14) 0.0001(14)
C3 0.0523(19) 0.0521(18) 0.0534(19) -0.0050(15) 0.0056(15) 0.0108(14)
C4 0.0510(18) 0.0447(16) 0.0506(18) 0.0039(13) 0.0038(14) 0.0086(13)
C5 0.0377(15) 0.0417(15) 0.0395(16) -0.0009(12) 0.0018(13) -0.0010(12)
C6 0.0382(15) 0.0392(15) 0.0387(16) -0.0010(12) 0.0036(12) 0.0022(12)
C7 0.0445(16) 0.0402(15) 0.0386(16) 0.0013(13) 0.0037(13) -0.0003(12)
C8 0.0477(17) 0.0439(16) 0.0507(18) -0.0032(14) 0.0046(14) 0.0096(13)
C9 0.0390(16) 0.0532(17) 0.0395(16) 0.0001(13) 0.0070(13) -0.0004(13)
C10 0.0403(16) 0.0473(16) 0.0381(16) 0.0033(13) 0.0027(13) -0.0013(12)
C11 0.0498(18) 0.0582(18) 0.0535(19) 0.0134(15) 0.0100(15) 0.0045(14)
C12 0.059(2) 0.083(2) 0.056(2) 0.0238(18) 0.0177(16) 0.0051(18)
C13 0.053(2) 0.089(2) 0.049(2) 0.0084(18) 0.0169(16) -0.0019(18)
C14 0.0438(17) 0.0649(19) 0.0536(19) -0.0012(16) 0.0109(14) 0.0051(14)
C15 0.0451(17) 0.0482(17) 0.0440(17) -0.0012(14) 0.0031(14) -0.0093(13)
N1 0.0595(16) 0.0411(14) 0.0454(15) 0.0035(12) 0.0133(12) 0.0051(12)
O1 0.0644(14) 0.0585(13) 0.0476(13) 0.0113(10) 0.0155(10) -0.0025(10)

loop_
_atom_type_symbol
_atom_type_description
_atom_type_scat_dispersion_real
_atom_type_scat_dispersion_imag
_atom_type_scat_source
C C 0.0033 0.0016 'International Tables Vol C Tables 4.2.6.8 and 6.1.1.4'
H H 0.0000 0.0000 'International Tables Vol C Tables 4.2.6.8 and 6.1.1.4'
N N 0.0061 0.0033 'International Tables Vol C Tables 4.2.6.8 and 6.1.1.4'
O O 0.0106 0.0060 'International Tables Vol C Tables 4.2.6.8 and 6.1.1.4'

loop_
_geom_angle_atom_site_label_1
_geom_angle_atom_site_label_2
_geom_angle_atom_site_label_3
_geom_angle
C2 C1 C6 119.5(2)
C2 C1 C15 134.0(3)
C6 C1 C15 106.5(2)
C1 C2 C3 117.5(3)
C1 C2 H2 121.2
C3 C2 H2 121.2
C4 C3 C2 122.2(2)
C4 C3 H3 118.9
C2 C3 H3 118.9
C3 C4 C5 121.0(2)
C3 C4 H4 119.5
C5 C4 H4 119.5
C6 C5 C4 114.7(2)
C6 C5 C10 116.4(2)
C4 C5 C10 128.9(2)
C1 C6 C5 125.0(2)
C1 C6 C7 110.6(2)
C5 C6 C7 124.4(2)
C8 C7 N1 133.6(2)
C8 C7 C6 120.6(2)
N1 C7 C6 105.9(2)
C7 C8 C9 118.4(2)
C7 C8 H8 120.8
C9 C8 H8 120.8
C14 C9 C10 118.3(2)
C14 C9 C8 120.0(2)
C10 C9 C8 121.7(2)
C11 C10 C9 118.6(2)
C11 C10 C5 122.7(2)
C9 C10 C5 118.6(2)
C12 C11 C10 121.5(3)
C12 C11 H11 119.3
C10 C11 H11 119.3
C11 C12 C13 120.1(3)
C11 C12 H12 120.0
C13 C12 H12 120.0
C14 C13 C12 119.9(3)
C14 C13 H13 120.0
C12 C13 H13 120.0
C13 C14 C9 121.5(3)
C13 C14 H14 119.2
C9 C14 H14 119.2
O1 C15 N1 125.6(3)
O1 C15 C1 128.7(3)
N1 C15 C1 105.7(2)
C15 N1 C7 111.4(2)
C15 N1 H1A 123.6(18)
C7 N1 H1A 125.1(18)

loop_
_geom_bond_atom_site_label_1
_geom_bond_atom_site_label_2
_geom_bond_distance
C1 C2 1.370(3)
C1 C6 1.380(3)
C1 C15 1.484(3)
C2 C3 1.393(3)
C2 H2 0.9300
C3 C4 1.385(3)
C3 H3 0.9300
C4 C5 1.400(3)
C4 H4 0.9300
C5 C6 1.384(3)
C5 C10 1.453(3)
C6 C7 1.412(3)
C7 C8 1.344(3)
C7 N1 1.407(3)
C8 C9 1.446(3)
C8 H8 0.9300
C9 C14 1.403(3)
C9 C10 1.423(3)
C10 C11 1.400(3)
C11 C12 1.371(3)
C11 H11 0.9300
C12 C13 1.387(4)
C12 H12 0.9300
C13 C14 1.374(4)
C13 H13 0.9300
C14 H14 0.9300
C15 O1 1.225(3)
C15 N1 1.379(3)
N1 H1A 0.89(3)

loop_
_geom_hbond_atom_site_label_D
_geom_hbond_atom_site_label_H
_geom_hbond_atom_site_label_A
_geom_hbond_distance_DH
_geom_hbond_distance_HA
_geom_hbond_distance_DA
_geom_hbond_angle_DHA
_geom_hbond_site_symmetry_A
N1 H1A O1 0.89(3) 1.98(3) 2.850(3) 166(3) 3_676

loop_
_geom_torsion_atom_site_label_1
_geom_torsion_atom_site_label_2
_geom_torsion_atom_site_label_3
_geom_torsion_atom_site_label_4
_geom_torsion
C6 C1 C2 C3 -0.1(4)
C15 C1 C2 C3 179.6(2)
C1 C2 C3 C4 0.1(4)
C2 C3 C4 C5 -0.1(4)
C3 C4 C5 C6 0.0(4)
C3 C4 C5 C10 -178.1(2)
C2 C1 C6 C5 0.1(4)
C15 C1 C6 C5 -179.7(2)
C2 C1 C6 C7 179.7(2)
C15 C1 C6 C7 0.0(3)
C4 C5 C6 C1 -0.1(4)
C10 C5 C6 C1 178.4(2)
C4 C5 C6 C7 -179.7(2)
C10 C5 C6 C7 -1.2(4)
C1 C6 C7 C8 -178.4(2)
C5 C6 C7 C8 1.2(4)
C1 C6 C7 N1 0.3(3)
C5 C6 C7 N1 -180.0(2)
N1 C7 C8 C9 -178.6(2)
C6 C7 C8 C9 -0.3(4)
C7 C8 C9 C14 177.5(2)
C7 C8 C9 C10 -0.6(4)
C14 C9 C10 C11 -0.1(4)
C8 C9 C10 C11 178.0(2)
C14 C9 C10 C5 -177.6(2)
C8 C9 C10 C5 0.5(4)
C6 C5 C10 C11 -177.0(2)
C4 C5 C10 C11 1.1(4)
C6 C5 C10 C9 0.4(3)
C4 C5 C10 C9 178.5(2)
C9 C10 C11 C12 -0.6(4)
C5 C10 C11 C12 176.7(2)
C10 C11 C12 C13 0.5(4)
C11 C12 C13 C14 0.4(4)
C12 C13 C14 C9 -1.2(4)
C10 C9 C14 C13 1.0(4)
C8 C9 C14 C13 -177.1(2)
C2 C1 C15 O1 0.2(5)
C6 C1 C15 O1 179.9(2)
C2 C1 C15 N1 180.0(3)
C6 C1 C15 N1 -0.4(3)
O1 C15 N1 C7 -179.6(2)
C1 C15 N1 C7 0.6(3)
C8 C7 N1 C15 178.0(3)
C6 C7 N1 C15 -0.6(3)
